data_4022515
loop_
_publ_author_name
'Olga S. Finikova'
'Andrei V. Cheprakov'
'Patrick J. Carroll'
'Sergei A. Vinogradov'

_publ_contact_author 'Sergei Vinogradov'
_publ_contact_author_email vinograd@mail.med.upenn.edu
_publ_section_title
;
 Novel Route to Functionalized Tetraaryltetra[2,3]naphthaloporphyrins
 via Oxidative Aromatization
;
_journal_name_full 'Journal of Organic Chemistry'
_journal_page_first 7517
_journal_page_last 7520
_journal_paper_doi 10.1021/jo0347819
_journal_volume 68
_journal_year 2003
_chemical_formula_sum 'C86 H56 Cl4 N4 O8 Pd'
_chemical_formula_weight 1521.55
_chemical_name_common
;
 meso-tetra-(4-methoxycarbonyl-phenyl)tetranaphthaloporphyrin
;
_space_group_IT_number 88
_symmetry_cell_setting tetragonal
_symmetry_space_group_name_Hall '-I 4ad'
_symmetry_space_group_name_H-M 'I 41/a :2'
_atom_sites_solution_hydrogens geom
_atom_sites_solution_primary direct
_atom_sites_solution_secondary difmap
_audit_creation_method SHELXL
_cell_angle_alpha 90.00
_cell_angle_beta 90.00
_cell_angle_gamma 90.00
_cell_formula_units_Z 4
_cell_length_a 17.628(3)
_cell_length_b 17.628(3)
_cell_length_c 23.372(5)
_cell_measurement_temperature 143(1)
_cell_volume 7262.5(24)
_computing_structure_refinement 'SHELXL-93 (Sheldrick, 1993)'
_computing_structure_solution 'SIR92 (Altomare, 1993)'
_diffrn_ambient_temperature 143(2)
_diffrn_measurement_device 'CCD area detector'
_diffrn_measurement_device_type 'Rigaku Mercury'
_diffrn_measurement_method 'phi rotations'
_diffrn_radiation_monochromator graphite
_diffrn_radiation_source 'rotating anode'
_diffrn_radiation_type MoK\a
_diffrn_radiation_wavelength 0.71069
_diffrn_reflns_av_R_equivalents 0.0418
_diffrn_reflns_av_sigmaI/netI 0.0346
_diffrn_reflns_limit_h_max 16
_diffrn_reflns_limit_h_min -22
_diffrn_reflns_limit_k_max 20
_diffrn_reflns_limit_k_min -22
_diffrn_reflns_limit_l_max 22
_diffrn_reflns_limit_l_min -29
_diffrn_reflns_number 24216
_diffrn_reflns_theta_max 27.48
_diffrn_reflns_theta_min 2.73
_exptl_absorpt_coefficient_mu 0.465
_exptl_absorpt_correction_T_max 1.000
_exptl_absorpt_correction_T_min 0.664
_exptl_absorpt_correction_type multi-scan
_exptl_crystal_colour 'dark green'
_exptl_crystal_density_diffrn 1.392
_exptl_crystal_description prism
_exptl_crystal_F_000 3112
_exptl_crystal_preparation C6H5CN/C5H5N
_exptl_crystal_size_max 0.32
_exptl_crystal_size_mid 0.25
_exptl_crystal_size_min 0.14
_refine_diff_density_max 0.873
_refine_diff_density_min -0.872
_refine_diff_density_rms 0.120
_refine_ls_extinction_method none
_refine_ls_goodness_of_fit_all 0.884
_refine_ls_goodness_of_fit_obs 0.919
_refine_ls_hydrogen_treatment constr
_refine_ls_matrix_type full
_refine_ls_number_parameters 219
_refine_ls_number_reflns 4046
_refine_ls_number_restraints 138
_refine_ls_restrained_S_all 0.945
_refine_ls_restrained_S_obs 0.984
_refine_ls_R_factor_all 0.0900
_refine_ls_R_factor_obs 0.0817
_refine_ls_shift/esd_max -0.002
_refine_ls_shift/esd_mean 0.000
_refine_ls_structure_factor_coef Fsqd
_refine_ls_weighting_details 'w=1/[\s^2^(Fo^2^)+(0.1741P)^2^+108.0003P] where P=(Fo^2^+2Fc^2^)/3'
_refine_ls_weighting_scheme calc
_refine_ls_wR_factor_all 0.2624
_refine_ls_wR_factor_obs 0.2561
_reflns_number_observed 3574
_reflns_number_total 4046
_reflns_observed_criterion >2sigma(I)
_cod_data_source_file jo0347819si20030610_115748.cif
_cod_data_source_block Compound_Pd-7a
_cod_depositor_comments
;
The following automatic conversions were performed:

'_exptl_absorpt_correction_type' tag value 'multi-scans' was replaced
with 'multi-scan' value.

Automatic conversion script
Id: cif_fix_values 1646 2011-03-28 12:23:43Z adriana 

The following automatic conversions were performed:

'_refine_ls_weighting_scheme' value 'calc
w=1/[\s^2^(Fo^2^)+(0.1741P)^2^+108.0003P] where P=(Fo^2^+2Fc^2^)/3'
was changed to 'calc'. New tag '_refine_ls_weighting_details' was
created. The value of the new tag was set to
'w=1/[\s^2^(Fo^2^)+(0.1741P)^2^+108.0003P] where P=(Fo^2^+2Fc^2^)/3'.

Automatic conversion script
Id: cif_fix_values 3143 2015-03-26 13:38:13Z robertas 
;
_cod_original_sg_symbol_H-M 'I 41/a     '
_cod_database_code 4022515

loop_
_symmetry_equiv_pos_as_xyz
'x, y, z'
'-x, -y+1/2, z'
'-y+3/4, x+1/4, z+1/4'
'y+1/4, -x+1/4, z+1/4'
'x+1/2, y+1/2, z+1/2'
'-x+1/2, -y+1, z+1/2'
'-y+5/4, x+3/4, z+3/4'
'y+3/4, -x+3/4, z+3/4'
'-x, -y, -z'
'x, y-1/2, -z'
'y-3/4, -x-1/4, -z-1/4'
'-y-1/4, x-1/4, -z-1/4'
'-x+1/2, -y+1/2, -z+1/2'
'x+1/2, y, -z+1/2'
'y-1/4, -x+1/4, -z+1/4'
'-y+1/4, x+1/4, -z+1/4'

loop_
_atom_site_aniso_label
_atom_site_aniso_U_11
_atom_site_aniso_U_22
_atom_site_aniso_U_33
_atom_site_aniso_U_23
_atom_site_aniso_U_13
_atom_site_aniso_U_12
Pd 0.0185(3) 0.0185(3) 0.0330(4) 0.000 0.000 0.000
N1 0.018(2) 0.021(2) 0.044(3) 0.007(2) -0.003(2) 0.0001(15)
C1 0.017(2) 0.039(3) 0.034(3) -0.004(2) 0.000(2) 0.000(2)
C2 0.024(3) 0.048(3) 0.037(3) -0.003(2) 0.003(2) 0.017(2)
C3 0.031(3) 0.072(4) 0.048(3) -0.013(3) -0.004(3) 0.006(3)
C4 0.028(3) 0.092(5) 0.041(3) -0.007(3) -0.002(2) 0.016(3)
C5 0.034(4) 0.124(7) 0.069(5) -0.013(5) -0.016(3) 0.022(4)
C6 0.046(4) 0.128(7) 0.064(5) -0.005(5) -0.013(4) 0.032(5)
C7 0.052(4) 0.128(7) 0.061(5) 0.018(5) -0.010(4) 0.047(5)
C8 0.058(5) 0.103(6) 0.062(4) 0.023(4) 0.000(4) 0.048(4)
C9 0.036(3) 0.092(5) 0.043(3) 0.010(3) -0.001(3) 0.037(3)
C10 0.037(3) 0.059(4) 0.051(4) 0.012(3) 0.003(3) 0.024(3)
C11 0.030(3) 0.044(3) 0.033(3) 0.004(2) 0.002(2) 0.011(2)
C12 0.028(3) 0.032(3) 0.034(3) 0.005(2) 0.006(2) 0.010(2)
C13 0.035(3) 0.018(2) 0.046(3) 0.001(2) 0.011(2) 0.006(2)
C14 0.048(3) 0.025(3) 0.045(3) 0.001(2) 0.004(2) 0.018(2)
C15 0.060(4) 0.039(3) 0.046(3) 0.004(3) 0.007(3) 0.016(3)
C16 0.056(4) 0.057(4) 0.059(4) -0.012(3) 0.008(3) 0.026(3)
C17 0.078(5) 0.044(4) 0.068(5) -0.005(3) -0.005(4) 0.030(4)
C18 0.086(5) 0.038(4) 0.069(5) 0.014(3) 0.005(4) 0.022(4)
C19 0.068(4) 0.030(3) 0.054(4) 0.007(3) 0.014(3) 0.009(3)
C20 0.099(6) 0.059(5) 0.083(6) -0.019(4) -0.016(5) 0.036(5)
C21 0.230(15) 0.090(8) 0.123(10) -0.011(7) -0.042(10) 0.094(10)
O1 0.156(7) 0.078(4) 0.093(5) 0.000(4) -0.016(5) 0.070(5)
O2 0.088(5) 0.087(5) 0.145(7) -0.035(5) -0.020(5) 0.059(4)

loop_
_atom_site_label
_atom_site_type_symbol
_atom_site_fract_x
_atom_site_fract_y
_atom_site_fract_z
_atom_site_U_iso_or_equiv
_atom_site_thermal_displace_type
_atom_site_occupancy
_atom_site_calc_flag
_atom_site_refinement_flags
Pd Pd 1.0000 0.2500 0.1250 0.0234(3) Uani 1 d S
N1 N 1.1087(2) 0.2125(2) 0.1304(2) 0.0279(9) Uani 1 d .
C1 C 1.1699(3) 0.2589(3) 0.1423(2) 0.0302(11) Uani 1 d U
C2 C 1.2331(3) 0.2113(4) 0.1629(3) 0.0365(13) Uani 1 d U
C3 C 1.3021(4) 0.2284(5) 0.1856(3) 0.050(2) Uani 1 d U
H3 H 1.3168(4) 0.2788(5) 0.1896(3) 0.067 Uiso 1 calc R
C4 C 1.3507(4) 0.1708(5) 0.2027(3) 0.054(2) Uani 1 d U
C5 C 1.4241(5) 0.1860(7) 0.2276(4) 0.076(3) Uani 1 d U
H5 H 1.4390(5) 0.2361(7) 0.2331(4) 0.101 Uiso 1 calc R
C6 C 1.4721(5) 0.1292(7) 0.2430(4) 0.079(3) Uani 1 d U
H6 H 1.5197(5) 0.1402(7) 0.2579(4) 0.105 Uiso 1 calc R
C7 C 1.4494(5) 0.0558(7) 0.2365(4) 0.080(3) Uani 1 d U
H7 H 1.4824(5) 0.0176(7) 0.2479(4) 0.107 Uiso 1 calc R
C8 C 1.3794(5) 0.0349(6) 0.2136(4) 0.074(3) Uani 1 d U
H8 H 1.3659(5) -0.0159(6) 0.2098(4) 0.099 Uiso 1 calc R
C9 C 1.3288(4) 0.0943(5) 0.1963(3) 0.057(2) Uani 1 d U
C10 C 1.2548(4) 0.0773(4) 0.1750(3) 0.049(2) Uani 1 d U
H10 H 1.2383(4) 0.0273(4) 0.1727(3) 0.065 Uiso 1 calc R
C11 C 1.2077(3) 0.1359(4) 0.1580(2) 0.0358(12) Uani 1 d U
C12 C 1.1297(3) 0.1380(3) 0.1374(2) 0.0314(11) Uani 1 d U
C13 C 1.0845(3) 0.0770(3) 0.1204(3) 0.0327(12) Uani 1 d U
C14 C 1.1249(4) 0.0006(3) 0.1192(3) 0.0392(13) Uani 1 d U
C15 C 1.1784(4) -0.0136(4) 0.0768(3) 0.048(2) Uani 1 d U
H15 H 1.1856(4) 0.0212(4) 0.0474(3) 0.064 Uiso 1 calc R
C16 C 1.2209(5) -0.0794(5) 0.0786(3) 0.057(2) Uani 1 d U
H16 H 1.2562(5) -0.0893(5) 0.0500(3) 0.076 Uiso 1 calc R
C17 C 1.2111(6) -0.1316(5) 0.1237(4) 0.063(2) Uani 1 d U
C18 C 1.1557(6) -0.1173(4) 0.1650(4) 0.064(2) Uani 1 d U
H18 H 1.1476(6) -0.1521(4) 0.1943(4) 0.085 Uiso 1 calc R
C19 C 1.1133(5) -0.0527(4) 0.1627(3) 0.051(2) Uani 1 d U
H19 H 1.0764(5) -0.0440(4) 0.1904(3) 0.067 Uiso 1 calc R
C20 C 1.2643(7) -0.1976(6) 0.1262(5) 0.080(3) Uani 1 d U
C21 C 1.2933(12) -0.3111(8) 0.1749(7) 0.148(7) Uani 1 d U
H21A H 1.2752(12) -0.3409(8) 0.2065(7) 0.222 Uiso 1 calc R
H21B H 1.3447(12) -0.2959(8) 0.1820(7) 0.222 Uiso 1 calc R
H21C H 1.2913(12) -0.3408(8) 0.1405(7) 0.222 Uiso 1 calc R
O1 O 1.2458(6) -0.2440(5) 0.1684(4) 0.109(3) Uani 1 d U
O2 O 1.3186(5) -0.2048(5) 0.0936(4) 0.107(3) Uani 1 d U

loop_
_atom_type_symbol
_atom_type_description
_atom_type_scat_dispersion_real
_atom_type_scat_dispersion_imag
_atom_type_scat_source
C C 0.0033 0.0016 'International Tables Vol C Tables 4.2.6.8 and 6.1.1.4'
H H 0.0000 0.0000 'International Tables Vol C Tables 4.2.6.8 and 6.1.1.4'
N N 0.0061 0.0033 'International Tables Vol C Tables 4.2.6.8 and 6.1.1.4'
O O 0.0106 0.0060 'International Tables Vol C Tables 4.2.6.8 and 6.1.1.4'
Pd Pd -0.9988 1.0072 'International Tables Vol C Tables 4.2.6.8 and 6.1.1.4'
Cl Cl 0.1484 0.1585 'International Tables Vol C Tables 4.2.6.8 and 6.1.1.4'

loop_
_geom_angle_atom_site_label_1
_geom_angle_atom_site_label_2
_geom_angle_atom_site_label_3
_geom_angle
_geom_angle_site_symmetry_1
_geom_angle_site_symmetry_3
N1 Pd N1 90.22(2) . 15_665
N1 Pd N1 172.9(3) . 2_755
N1 Pd N1 90.22(2) 15_665 2_755
N1 Pd N1 90.22(2) . 16_645
N1 Pd N1 172.9(3) 15_665 16_645
N1 Pd N1 90.22(2) 2_755 16_645
C12 N1 C1 109.3(4) . .
C12 N1 Pd 125.0(4) . .
C1 N1 Pd 123.8(3) . .
C13 C1 N1 124.3(5) 16_645 .
C13 C1 C2 126.6(5) 16_645 .
N1 C1 C2 108.6(5) . .
C3 C2 C11 121.6(6) . .
C3 C2 C1 132.6(6) . .
C11 C2 C1 105.7(5) . .
C2 C3 C4 120.2(8) . .
C3 C4 C9 120.0(6) . .
C3 C4 C5 122.3(9) . .
C9 C4 C5 117.7(8) . .
C6 C5 C4 121.9(11) . .
C5 C6 C7 119.1(9) . .
C6 C7 C8 123.7(8) . .
C7 C8 C9 117.7(11) . .
C4 C9 C10 119.2(6) . .
C4 C9 C8 119.9(8) . .
C10 C9 C8 120.8(9) . .
C11 C10 C9 119.4(7) . .
C10 C11 C2 119.4(6) . .
C10 C11 C12 132.9(6) . .
C2 C11 C12 107.6(5) . .
N1 C12 C13 123.3(5) . .
N1 C12 C11 108.6(5) . .
C13 C12 C11 127.7(5) . .
C1 C13 C12 126.0(5) 15_665 .
C1 C13 C14 119.1(5) 15_665 .
C12 C13 C14 114.9(5) . .
C15 C14 C19 119.8(6) . .
C15 C14 C13 119.2(5) . .
C19 C14 C13 120.9(5) . .
C16 C15 C14 119.8(7) . .
C15 C16 C17 120.3(7) . .
C18 C17 C16 119.0(6) . .
C18 C17 C20 123.5(9) . .
C16 C17 C20 117.4(9) . .
C19 C18 C17 120.5(7) . .
C18 C19 C14 120.6(7) . .
O2 C20 O1 126.1(9) . .
O2 C20 C17 123.0(11) . .
O1 C20 C17 110.9(10) . .
C20 O1 C21 116.1(12) . .

loop_
_geom_bond_atom_site_label_1
_geom_bond_atom_site_label_2
_geom_bond_distance
_geom_bond_site_symmetry_2
Pd N1 2.031(4) .
Pd N1 2.031(4) 15_665
Pd N1 2.031(4) 2_755
Pd N1 2.031(4) 16_645
N1 C12 1.373(7) .
N1 C1 1.383(7) .
C1 C13 1.367(8) 16_645
C1 C2 1.474(7) .
C2 C3 1.362(9) .
C2 C11 1.408(9) .
C3 C4 1.387(11) .
C4 C9 1.410(13) .
C4 C5 1.443(10) .
C5 C6 1.360(13) .
C6 C7 1.36(2) .
C7 C8 1.394(15) .
C8 C9 1.435(10) .
C9 C10 1.428(11) .
C10 C11 1.383(8) .
C11 C12 1.457(8) .
C12 C13 1.396(8) .
C13 C1 1.367(8) 15_665
C13 C14 1.524(7) .
C14 C15 1.391(9) .
C14 C19 1.398(9) .
C15 C16 1.382(9) .
C16 C17 1.410(12) .
C17 C18 1.396(12) .
C17 C20 1.495(11) .
C18 C19 1.362(10) .
C20 O2 1.230(15) .
C20 O1 1.322(15) .
C21 O1 1.457(13) .
